data_7113341
loop_
_publ_author_name
'Jutzi, Peter'
'Mix, Andreas'
'Neumann, Beate'
'Rummel, Britta'
'Stammler, Hans-Georg'

_publ_section_title
;
 Novel pi-complexes of divalent silicon: mixed substituted neutral
 sandwich compounds and the half-sandwich cation (iPr5C5)Si+.
;
_journal_issue 33
_journal_name_full 'Chemical communications (Cambridge, England)'
_journal_page_first 3519
_journal_page_last 3521
_journal_paper_doi 10.1039/b607236d
_journal_year 2006
_chemical_formula_moiety 'C30 H50 Si, 0.5 C6 H14'
_chemical_formula_sum 'C33 H57 Si'
_chemical_formula_weight 481.88
_chemical_name_systematic
;
?
;
_space_group_IT_number 2
_symmetry_cell_setting triclinic
_symmetry_space_group_name_Hall '-P 1'
_symmetry_space_group_name_H-M 'P -1'
_atom_sites_solution_hydrogens geom
_atom_sites_solution_primary direct
_atom_sites_solution_secondary difmap
_audit_creation_method SHELXL-97
_cell_angle_alpha 105.747(5)
_cell_angle_beta 93.344(4)
_cell_angle_gamma 110.354(5)
_cell_formula_units_Z 2
_cell_length_a 9.8950(10)
_cell_length_b 9.9430(8)
_cell_length_c 18.0340(18)
_cell_measurement_reflns_used 5097
_cell_measurement_temperature 100(2)
_cell_measurement_theta_max 25.028
_cell_measurement_theta_min 2.910
_cell_volume 1578.0(3)
_computing_cell_refinement 'HKL Scalepack (Otwinowski & Minor 1997)'
_computing_data_collection 'KappaCCD '
_computing_data_reduction 'Denzo and Scalepack (Otwinowski & Minor, 1997)'
_computing_molecular_graphics 'SHELXTL-PLUS (1990)'
_computing_publication_material 'SHELXL-97 (Sheldrick, 1997)'
_computing_structure_refinement 'SHELXL-97 (Sheldrick, 1997)'
_computing_structure_solution 'SHELXS-97 (Sheldrick, 1990)'
_diffrn_ambient_temperature 100(2)
_diffrn_measured_fraction_theta_full 0.989
_diffrn_measured_fraction_theta_max 0.989
_diffrn_measurement_device_type KappaCCD
_diffrn_measurement_method CCD
_diffrn_radiation_monochromator graphite
_diffrn_radiation_source 'fine-focus sealed tube'
_diffrn_radiation_type MoK\a
_diffrn_radiation_wavelength 0.71073
_diffrn_reflns_av_R_equivalents 0.106
_diffrn_reflns_av_sigmaI/netI 0.0842
_diffrn_reflns_limit_h_max 11
_diffrn_reflns_limit_h_min 0
_diffrn_reflns_limit_k_max 11
_diffrn_reflns_limit_k_min -11
_diffrn_reflns_limit_l_max 21
_diffrn_reflns_limit_l_min -21
_diffrn_reflns_number 22941
_diffrn_reflns_theta_full 25.00
_diffrn_reflns_theta_max 25.00
_diffrn_reflns_theta_min 2.93
_exptl_absorpt_coefficient_mu 0.092
_exptl_absorpt_correction_T_max 0.9945
_exptl_absorpt_correction_T_min 0.9730
_exptl_absorpt_correction_type multi-scan
_exptl_absorpt_process_details 'Denzo and Scalepack (Otwinowski & Minor, 1997)'
_exptl_crystal_colour Colourless
_exptl_crystal_density_diffrn 1.014
_exptl_crystal_density_method 'not measured'
_exptl_crystal_description fragment
_exptl_crystal_F_000 538
_exptl_crystal_size_max 0.30
_exptl_crystal_size_mid 0.20
_exptl_crystal_size_min 0.06
_refine_diff_density_max 0.287
_refine_diff_density_min -0.313
_refine_diff_density_rms 0.051
_refine_ls_extinction_method none
_refine_ls_goodness_of_fit_ref 1.022
_refine_ls_hydrogen_treatment constr
_refine_ls_matrix_type full
_refine_ls_number_parameters 279
_refine_ls_number_reflns 5509
_refine_ls_number_restraints 6
_refine_ls_restrained_S_all 1.022
_refine_ls_R_factor_all 0.1260
_refine_ls_R_factor_gt 0.0689
_refine_ls_shift/su_max 0.001
_refine_ls_shift/su_mean 0.000
_refine_ls_structure_factor_coef Fsqd
_refine_ls_weighting_details 'calc w=1/[\s^2^(Fo^2^)+(0.0629P)^2^+1.2587P] where P=(Fo^2^+2Fc^2^)/3'
_refine_ls_weighting_scheme calc
_refine_ls_wR_factor_gt 0.1468
_refine_ls_wR_factor_ref 0.1738
_reflns_number_gt 3365
_reflns_number_total 5509
_reflns_threshold_expression >2sigma(I)
_cod_data_source_file b607236d.txt
_cod_data_source_block compound3
_cod_depositor_comments
;
The following automatic conversions were performed:

'_symmetry_cell_setting' value 'Triclinic' changed to 'triclinic'
according to
/usr/data/users/saulius/automatic-downloads/retrospective/RSC/lib/dictionaries/cif_core.dic
dictionary named 'cif_core.dic' version 2.4.2 from 2011-04-26.

Automatic conversion script
Id: cif_fix_values 2281 2013-09-26 08:29:07Z andrius 
;
_cod_database_code 7113341

loop_
_symmetry_equiv_pos_as_xyz
'x, y, z'
'-x, -y, -z'

loop_
_atom_site_label
_atom_site_type_symbol
_atom_site_fract_x
_atom_site_fract_y
_atom_site_fract_z
_atom_site_U_iso_or_equiv
_atom_site_adp_type
_atom_site_occupancy
_atom_site_symmetry_multiplicity
_atom_site_calc_flag
_atom_site_refinement_flags
_atom_site_disorder_assembly
_atom_site_disorder_group
Si1 Si 0.70880(9) 0.07027(10) 0.80088(5) 0.0251(2) Uani 1 1 d . . .
C1A C 0.9485(4) 0.2347(5) 0.7810(2) 0.0215(16) Uiso 0.621(5) 1 d PG A 1
C2A C 0.9062(5) 0.0961(5) 0.7196(3) 0.0233(16) Uiso 0.621(5) 1 d PG A 1
C3A C 0.7803(5) 0.0798(4) 0.6705(2) 0.0218(15) Uiso 0.621(5) 1 d PG A 1
C4A C 0.7447(4) 0.2082(6) 0.7016(3) 0.0209(16) Uiso 0.621(5) 1 d PG A 1
C5A C 0.8487(6) 0.3040(4) 0.7699(3) 0.0200(15) Uiso 0.621(5) 1 d PG A 1
C6A C 1.0832(5) 0.3035(6) 0.8456(3) 0.0270(12) Uiso 0.621(5) 1 d P A 1
H6AA H 1.0766 0.3988 0.8786 0.032 Uiso 0.621(5) 1 calc PR A 1
C9A C 0.9906(6) -0.0089(6) 0.7047(3) 0.0288(13) Uiso 0.621(5) 1 d P A 1
H9AA H 1.0736 0.0392 0.7497 0.035 Uiso 0.621(5) 1 calc PR A 1
C12A C 0.7039(5) -0.0491(6) 0.5951(3) 0.0268(12) Uiso 0.621(5) 1 d P A 1
H12A H 0.7603 -0.1163 0.5907 0.032 Uiso 0.621(5) 1 calc PR A 1
C15A C 0.6223(5) 0.2415(6) 0.6642(3) 0.0261(12) Uiso 0.621(5) 1 d P A 1
H15A H 0.5721 0.1509 0.6172 0.031 Uiso 0.621(5) 1 calc PR A 1
C18A C 0.8592(6) 0.4596(5) 0.8182(3) 0.0271(12) Uiso 0.621(5) 1 d P A 1
H18A H 0.7748 0.4732 0.7923 0.033 Uiso 0.621(5) 1 calc PR A 1
C1B C 0.9544(6) 0.2019(9) 0.7702(4) 0.021(3) Uiso 0.379(5) 1 d PG A 2
C2B C 0.8778(9) 0.0779(7) 0.7023(5) 0.021(3) Uiso 0.379(5) 1 d PG A 2
C3B C 0.7575(7) 0.1036(8) 0.6708(3) 0.023(3) Uiso 0.379(5) 1 d PG A 2
C4B C 0.7596(7) 0.2435(9) 0.7193(5) 0.021(3) Uiso 0.379(5) 1 d PG A 2
C5B C 0.8813(9) 0.3043(6) 0.7807(4) 0.027(3) Uiso 0.379(5) 1 d PG A 2
C6B C 1.0970(8) 0.2304(10) 0.8200(5) 0.027(2) Uiso 0.379(5) 1 d P A 2
H6BA H 1.1191 0.1402 0.7932 0.032 Uiso 0.379(5) 1 calc PR A 2
C9B C 0.9247(10) -0.0518(9) 0.6660(5) 0.027(2) Uiso 0.379(5) 1 d P A 2
H9BA H 0.8490 -0.1131 0.6181 0.032 Uiso 0.379(5) 1 calc PR A 2
C12B C 0.6508(9) 0.0033(9) 0.5947(5) 0.029(2) Uiso 0.379(5) 1 d P A 2
H12B H 0.5836 0.0572 0.5903 0.034 Uiso 0.379(5) 1 calc PR A 2
C15B C 0.6554(8) 0.3204(10) 0.7035(5) 0.0252(19) Uiso 0.379(5) 1 d P A 2
H15B H 0.6921 0.4175 0.7475 0.030 Uiso 0.379(5) 1 calc PR A 2
C18B C 0.9304(10) 0.4589(9) 0.8439(5) 0.029(2) Uiso 0.379(5) 1 d P A 2
H18B H 1.0185 0.4631 0.8760 0.035 Uiso 0.379(5) 1 calc PR A 2
C7 C 1.0849(4) 0.2166(4) 0.90071(19) 0.0390(8) Uani 1 1 d . . .
H7A H 0.9905 0.1879 0.9188 0.058 Uiso 0.621(5) 1 calc PR A 1
H7B H 1.1631 0.2792 0.9456 0.058 Uiso 0.621(5) 1 calc PR A 1
H7C H 1.1020 0.1255 0.8741 0.058 Uiso 0.621(5) 1 calc PR A 1
H7D H 1.1817 0.2368 0.9281 0.058 Uiso 0.379(5) 1 calc PR A 2
H7E H 1.0186 0.1142 0.8966 0.058 Uiso 0.379(5) 1 calc PR A 2
H7F H 1.0463 0.2898 0.9299 0.058 Uiso 0.379(5) 1 calc PR A 2
C8 C 1.2252(3) 0.3567(4) 0.8131(2) 0.0376(8) Uani 1 1 d . . .
H8A H 1.3088 0.4008 0.8558 0.056 Uiso 0.621(5) 1 calc PR A 1
H8B H 1.2242 0.4328 0.7883 0.056 Uiso 0.621(5) 1 calc PR A 1
H8C H 1.2336 0.2705 0.7743 0.056 Uiso 0.621(5) 1 calc PR A 1
H8D H 1.2216 0.3543 0.7583 0.056 Uiso 0.379(5) 1 calc PR A 2
H8E H 1.3153 0.3464 0.8312 0.056 Uiso 0.379(5) 1 calc PR A 2
H8F H 1.2235 0.4528 0.8451 0.056 Uiso 0.379(5) 1 calc PR A 2
C10 C 0.9156(4) -0.1620(4) 0.7097(2) 0.0407(9) Uani 1 1 d . . .
H10A H 0.8715 -0.1556 0.7572 0.061 Uiso 0.621(5) 1 calc PR A 1
H10B H 0.9864 -0.2102 0.7115 0.061 Uiso 0.621(5) 1 calc PR A 1
H10C H 0.8390 -0.2221 0.6638 0.061 Uiso 0.621(5) 1 calc PR A 1
H10D H 0.8219 -0.1891 0.7286 0.061 Uiso 0.379(5) 1 calc PR A 2
H10E H 0.9960 -0.1163 0.7542 0.061 Uiso 0.379(5) 1 calc PR A 2
H10F H 0.9229 -0.2530 0.6748 0.061 Uiso 0.379(5) 1 calc PR A 2
C11 C 1.0662(3) -0.0021(4) 0.63322(19) 0.0344(8) Uani 1 1 d . . .
H11A H 1.1196 -0.0701 0.6256 0.052 Uiso 0.621(5) 1 calc PR A 1
H11B H 1.1349 0.1014 0.6416 0.052 Uiso 0.621(5) 1 calc PR A 1
H11C H 0.9926 -0.0333 0.5867 0.052 Uiso 0.621(5) 1 calc PR A 1
H11D H 1.0908 -0.0901 0.6100 0.052 Uiso 0.379(5) 1 calc PR A 2
H11E H 1.1455 0.0716 0.6755 0.052 Uiso 0.379(5) 1 calc PR A 2
H11F H 1.0533 0.0440 0.5931 0.052 Uiso 0.379(5) 1 calc PR A 2
C13 C 0.5505(4) -0.1486(4) 0.5955(2) 0.0388(8) Uani 1 1 d . . .
H13A H 0.5472 -0.1785 0.6431 0.058 Uiso 0.621(5) 1 calc PR A 1
H13B H 0.5182 -0.2390 0.5496 0.058 Uiso 0.621(5) 1 calc PR A 1
H13C H 0.4858 -0.0936 0.5941 0.058 Uiso 0.621(5) 1 calc PR A 1
H13D H 0.4869 -0.2035 0.5445 0.058 Uiso 0.379(5) 1 calc PR A 2
H13E H 0.4905 -0.1363 0.6363 0.058 Uiso 0.379(5) 1 calc PR A 2
H13F H 0.6084 -0.2057 0.6063 0.058 Uiso 0.379(5) 1 calc PR A 2
C14 C 0.7226(4) 0.0036(4) 0.52271(18) 0.0352(8) Uani 1 1 d . . .
H14A H 0.6729 -0.0826 0.4757 0.053 Uiso 0.621(5) 1 calc PR A 1
H14B H 0.8270 0.0471 0.5202 0.053 Uiso 0.621(5) 1 calc PR A 1
H14C H 0.6801 0.0801 0.5260 0.053 Uiso 0.621(5) 1 calc PR A 1
H14D H 0.6496 -0.0611 0.4759 0.053 Uiso 0.379(5) 1 calc PR A 2
H14E H 0.8009 -0.0348 0.5257 0.053 Uiso 0.379(5) 1 calc PR A 2
H14F H 0.7638 0.1069 0.5201 0.053 Uiso 0.379(5) 1 calc PR A 2
C16 C 0.5035(3) 0.2510(4) 0.7113(2) 0.0365(8) Uani 1 1 d . . .
H16A H 0.4695 0.1634 0.7303 0.055 Uiso 0.621(5) 1 calc PR A 1
H16B H 0.4217 0.2520 0.6784 0.055 Uiso 0.621(5) 1 calc PR A 1
H16C H 0.5420 0.3438 0.7559 0.055 Uiso 0.621(5) 1 calc PR A 1
H16D H 0.4991 0.2221 0.7592 0.055 Uiso 0.379(5) 1 calc PR A 2
H16E H 0.4534 0.1610 0.6661 0.055 Uiso 0.379(5) 1 calc PR A 2
H16F H 0.4557 0.3231 0.7140 0.055 Uiso 0.379(5) 1 calc PR A 2
C17 C 0.6825(4) 0.3727(4) 0.63087(19) 0.0354(8) Uani 1 1 d . . .
H17A H 0.6011 0.3900 0.6069 0.053 Uiso 0.621(5) 1 calc PR A 1
H17B H 0.7413 0.3481 0.5913 0.053 Uiso 0.621(5) 1 calc PR A 1
H17C H 0.7437 0.4642 0.6731 0.053 Uiso 0.621(5) 1 calc PR A 1
H17D H 0.6151 0.4215 0.6221 0.053 Uiso 0.379(5) 1 calc PR A 2
H17E H 0.6662 0.2853 0.5851 0.053 Uiso 0.379(5) 1 calc PR A 2
H17F H 0.7835 0.4447 0.6392 0.053 Uiso 0.379(5) 1 calc PR A 2
C19 C 0.8330(4) 0.4761(4) 0.90126(19) 0.0384(8) Uani 1 1 d . . .
H19A H 0.7451 0.3915 0.9018 0.058 Uiso 0.621(5) 1 calc PR A 1
H19B H 0.8194 0.5712 0.9233 0.058 Uiso 0.621(5) 1 calc PR A 1
H19C H 0.9174 0.4764 0.9327 0.058 Uiso 0.621(5) 1 calc PR A 1
H19D H 0.8752 0.5782 0.9387 0.058 Uiso 0.379(5) 1 calc PR A 2
H19E H 0.8216 0.4020 0.9292 0.058 Uiso 0.379(5) 1 calc PR A 2
H19F H 0.7371 0.4597 0.8741 0.058 Uiso 0.379(5) 1 calc PR A 2
C20 C 0.9925(4) 0.5857(3) 0.8102(2) 0.0383(8) Uani 1 1 d . . .
H20A H 1.0021 0.5677 0.7549 0.057 Uiso 0.621(5) 1 calc PR A 1
H20B H 1.0802 0.5884 0.8398 0.057 Uiso 0.621(5) 1 calc PR A 1
H20C H 0.9812 0.6824 0.8307 0.057 Uiso 0.621(5) 1 calc PR A 1
H20D H 1.0230 0.6825 0.8518 0.057 Uiso 0.379(5) 1 calc PR A 2
H20E H 0.9178 0.5803 0.7701 0.057 Uiso 0.379(5) 1 calc PR A 2
H20F H 1.0771 0.5771 0.7867 0.057 Uiso 0.379(5) 1 calc PR A 2
C21 C 0.5545(4) -0.1636(3) 0.82619(19) 0.0335(8) Uani 1 1 d . A .
C22 C 0.4666(3) -0.0786(4) 0.82547(19) 0.0337(8) Uani 1 1 d . A .
C23 C 0.5271(3) 0.0552(4) 0.89060(19) 0.0316(8) Uani 1 1 d . A .
C24 C 0.6513(3) 0.0499(3) 0.93127(18) 0.0298(7) Uani 1 1 d . A .
C25 C 0.6692(3) -0.0842(4) 0.89090(19) 0.0323(8) Uani 1 1 d . A .
C26 C 0.5261(5) -0.3188(4) 0.7702(2) 0.0613(12) Uani 1 1 d . . .
H26A H 0.4992 -0.3935 0.7982 0.092 Uiso 1 1 calc R A .
H26B H 0.6146 -0.3183 0.7484 0.092 Uiso 1 1 calc R . .
H26C H 0.4460 -0.3449 0.7277 0.092 Uiso 1 1 calc R . .
C27 C 0.3276(4) -0.1224(5) 0.7700(2) 0.0579(12) Uani 1 1 d . . .
H27A H 0.3229 -0.2018 0.7226 0.087 Uiso 1 1 calc R A .
H27B H 0.3262 -0.0341 0.7562 0.087 Uiso 1 1 calc R . .
H27C H 0.2432 -0.1599 0.7951 0.087 Uiso 1 1 calc R . .
C28 C 0.4616(4) 0.1720(4) 0.9173(2) 0.0511(10) Uani 1 1 d . . .
H28A H 0.3972 0.1451 0.9547 0.077 Uiso 1 1 calc R A .
H28B H 0.4050 0.1762 0.8722 0.077 Uiso 1 1 calc R . .
H28C H 0.5399 0.2709 0.9426 0.077 Uiso 1 1 calc R . .
C29 C 0.7426(4) 0.1643(4) 1.0072(2) 0.0471(9) Uani 1 1 d . . .
H29A H 0.6869 0.1538 1.0499 0.071 Uiso 1 1 calc R A .
H29B H 0.7678 0.2663 1.0034 0.071 Uiso 1 1 calc R . .
H29C H 0.8324 0.1468 1.0177 0.071 Uiso 1 1 calc R . .
C30 C 0.7808(4) -0.1414(5) 0.9152(2) 0.0540(11) Uani 1 1 d . . .
H30A H 0.8533 -0.0623 0.9590 0.081 Uiso 1 1 calc R A .
H30B H 0.8299 -0.1687 0.8711 0.081 Uiso 1 1 calc R . .
H30C H 0.7323 -0.2304 0.9314 0.081 Uiso 1 1 calc R . .
C31A C 0.2474(6) 0.4059(6) 0.5688(3) 0.0881(16) Uiso 0.740(9) 1 d PD B 1
H31A H 0.3241 0.4535 0.6152 0.132 Uiso 0.740(9) 1 calc PR B 1
H31B H 0.2923 0.3933 0.5217 0.132 Uiso 0.740(9) 1 calc PR B 1
H31C H 0.1819 0.3069 0.5701 0.132 Uiso 0.740(9) 1 calc PR B 1
C31B C 0.2474(6) 0.4059(6) 0.5688(3) 0.0881(16) Uiso 0.260(9) 1 d PD B 2
H31D H 0.2651 0.3120 0.5515 0.132 Uiso 0.260(9) 1 calc PR B 2
H31E H 0.2280 0.4229 0.6225 0.132 Uiso 0.260(9) 1 calc PR B 2
H31F H 0.3338 0.4905 0.5668 0.132 Uiso 0.260(9) 1 calc PR B 2
C32A C 0.1625(6) 0.5028(7) 0.5679(4) 0.067(2) Uiso 0.740(9) 1 d PD B 1
H32A H 0.2317 0.6033 0.5689 0.081 Uiso 0.740(9) 1 calc PR B 1
H32B H 0.1214 0.5168 0.6169 0.081 Uiso 0.740(9) 1 calc PR B 1
C32B C 0.1199(16) 0.3940(18) 0.5169(10) 0.066(6) Uiso 0.260(9) 1 d PD B 2
H32C H 0.0378 0.3012 0.5159 0.079 Uiso 0.260(9) 1 calc PR B 2
H32D H 0.1438 0.3780 0.4635 0.079 Uiso 0.260(9) 1 calc PR B 2
C33A C 0.0395(6) 0.4491(7) 0.5008(3) 0.0458(15) Uiso 0.740(9) 1 d PD . 1
H33A H 0.0795 0.4306 0.4516 0.055 Uiso 0.740(9) 1 calc PR B 1
H33B H -0.0324 0.3510 0.5013 0.055 Uiso 0.740(9) 1 calc PR B 1
C33B C 0.0633(18) 0.5199(19) 0.5330(11) 0.057(5) Uiso 0.260(9) 1 d PD . 2
H33C H 0.1427 0.6158 0.5353 0.068 Uiso 0.260(9) 1 calc PR B 2
H33D H 0.0286 0.5330 0.5838 0.068 Uiso 0.260(9) 1 calc PR B 2

loop_
_atom_site_aniso_label
_atom_site_aniso_U_11
_atom_site_aniso_U_22
_atom_site_aniso_U_33
_atom_site_aniso_U_23
_atom_site_aniso_U_13
_atom_site_aniso_U_12
Si1 0.0224(4) 0.0273(5) 0.0288(5) 0.0116(4) 0.0069(3) 0.0108(4)
C7 0.0349(19) 0.054(2) 0.0323(19) 0.0126(17) 0.0035(15) 0.0226(17)
C8 0.0255(18) 0.046(2) 0.038(2) 0.0128(16) 0.0035(15) 0.0102(15)
C10 0.045(2) 0.044(2) 0.047(2) 0.0212(17) 0.0181(17) 0.0267(17)
C11 0.0331(18) 0.0406(19) 0.036(2) 0.0117(16) 0.0136(15) 0.0207(16)
C13 0.037(2) 0.0365(19) 0.0343(19) 0.0073(15) 0.0018(15) 0.0072(16)
C14 0.0370(19) 0.042(2) 0.0278(18) 0.0097(15) 0.0045(15) 0.0169(16)
C16 0.0312(18) 0.048(2) 0.042(2) 0.0203(17) 0.0094(15) 0.0232(16)
C17 0.0379(19) 0.0396(19) 0.0355(19) 0.0166(16) 0.0051(15) 0.0191(16)
C19 0.043(2) 0.0340(19) 0.038(2) 0.0079(16) 0.0062(16) 0.0176(16)
C20 0.041(2) 0.0290(18) 0.039(2) 0.0115(15) 0.0026(16) 0.0062(16)
C21 0.0392(19) 0.0269(17) 0.0344(19) 0.0141(15) 0.0167(16) 0.0074(15)
C22 0.0234(17) 0.042(2) 0.038(2) 0.0211(16) 0.0104(14) 0.0064(15)
C23 0.0297(18) 0.0386(19) 0.038(2) 0.0218(16) 0.0183(15) 0.0175(15)
C24 0.0321(18) 0.0330(17) 0.0275(17) 0.0147(14) 0.0117(14) 0.0110(14)
C25 0.0331(18) 0.0377(18) 0.039(2) 0.0241(16) 0.0173(16) 0.0185(15)
C26 0.082(3) 0.032(2) 0.057(3) 0.0119(19) 0.031(2) 0.005(2)
C27 0.026(2) 0.082(3) 0.056(3) 0.038(2) 0.0006(18) -0.0022(19)
C28 0.052(2) 0.065(3) 0.070(3) 0.042(2) 0.038(2) 0.042(2)
C29 0.051(2) 0.052(2) 0.031(2) 0.0156(17) 0.0094(17) 0.0080(19)
C30 0.058(3) 0.077(3) 0.068(3) 0.054(2) 0.032(2) 0.047(2)

loop_
_atom_type_symbol
_atom_type_description
_atom_type_scat_dispersion_real
_atom_type_scat_dispersion_imag
_atom_type_scat_source
C C 0.0033 0.0016 'International Tables Vol C Tables 4.2.6.8 and 6.1.1.4'
H H 0.0000 0.0000 'International Tables Vol C Tables 4.2.6.8 and 6.1.1.4'
Si Si 0.0817 0.0704 'International Tables Vol C Tables 4.2.6.8 and 6.1.1.4'

loop_
_geom_angle_atom_site_label_1
_geom_angle_atom_site_label_2
_geom_angle_atom_site_label_3
_geom_angle
_geom_angle_site_symmetry_1
_geom_angle_site_symmetry_3
C21 Si1 C22 33.06(11) . .
C21 Si1 C1A 150.10(14) . .
C22 Si1 C1A 176.15(15) . .
C21 Si1 C23 54.95(11) . .
C22 Si1 C23 33.34(11) . .
C1A Si1 C23 143.36(14) . .
C21 Si1 C25 33.10(11) . .
C22 Si1 C25 55.04(10) . .
C1A Si1 C25 126.21(12) . .
C23 Si1 C25 55.03(10) . .
C21 Si1 C5A 176.08(15) . .
C22 Si1 C5A 143.77(13) . .
C1A Si1 C5A 33.23(5) . .
C23 Si1 C5A 123.96(11) . .
C25 Si1 C5A 150.35(14) . .
C21 Si1 C2A 126.47(12) . .
C22 Si1 C2A 150.27(15) . .
C1A Si1 C2A 33.18(6) . .
C23 Si1 C2A 175.64(15) . .
C25 Si1 C2A 123.37(11) . .
C5A Si1 C2A 54.94(7) . .
C21 Si1 C24 54.62(11) . .
C22 Si1 C24 54.90(11) . .
C1A Si1 C24 123.68(12) . .
C23 Si1 C24 33.11(10) . .
C25 Si1 C24 32.94(10) . .
C5A Si1 C24 127.02(12) . .
C2A Si1 C24 143.18(13) . .
C21 Si1 C5B 175.5(2) . .
C22 Si1 C5B 150.8(2) . .
C1A Si1 C5B 25.89(18) . .
C23 Si1 C5B 126.66(17) . .
C25 Si1 C5B 143.1(2) . .
C5A Si1 C5B 8.43(18) . .
C2A Si1 C5B 51.55(17) . .
C24 Si1 C5B 123.83(16) . .
C21 Si1 C4B 150.9(2) . .
C22 Si1 C4B 127.02(16) . .
C1A Si1 C4B 51.42(16) . .
C23 Si1 C4B 123.89(15) . .
C25 Si1 C4B 175.5(2) . .
C5A Si1 C4B 25.49(18) . .
C2A Si1 C4B 57.33(16) . .
C24 Si1 C4B 143.5(2) . .
C5B Si1 C4B 33.04(9) . .
C21 Si1 C1B 143.34(19) . .
C22 Si1 C1B 175.6(2) . .
C1A Si1 C1B 8.20(19) . .
C23 Si1 C1B 150.4(2) . .
C25 Si1 C1B 123.59(15) . .
C5A Si1 C1B 39.65(17) . .
C2A Si1 C1B 25.81(18) . .
C24 Si1 C1B 126.75(16) . .
C5B Si1 C1B 33.01(9) . .
C4B Si1 C1B 54.70(11) . .
C21 Si1 C4A 143.69(14) . .
C22 Si1 C4A 124.21(11) . .
C1A Si1 C4A 54.88(7) . .
C23 Si1 C4A 127.22(12) . .
C25 Si1 C4A 175.66(15) . .
C5A Si1 C4A 33.04(5) . .
C2A Si1 C4A 54.71(7) . .
C24 Si1 C4A 151.08(14) . .
C5B Si1 C4A 39.90(17) . .
C4B Si1 C4A 8.71(18) . .
C1B Si1 C4A 56.78(16) . .
C5A C1A C2A 108.0 . .
C5A C1A C6A 125.4(4) . .
C2A C1A C6A 126.5(4) . .
C5A C1A Si1 73.70(17) . .
C2A C1A Si1 73.97(17) . .
C6A C1A Si1 121.0(3) . .
C3A C2A C1A 108.0 . .
C3A C2A C9A 126.0(4) . .
C1A C2A C9A 125.7(4) . .
C3A C2A Si1 74.17(17) . .
C1A C2A Si1 72.85(17) . .
C9A C2A Si1 123.4(3) . .
C2A C3A C4A 108.0 . .
C2A C3A C12A 125.3(4) . .
C4A C3A C12A 126.6(4) . .
C2A C3A Si1 72.86(17) . .
C4A C3A Si1 73.41(17) . .
C12A C3A Si1 122.4(3) . .
C5A C4A C3A 108.0 . .
C5A C4A C15A 126.4(4) . .
C3A C4A C15A 125.5(4) . .
C5A C4A Si1 72.73(17) . .
C3A C4A Si1 73.71(17) . .
C15A C4A Si1 122.6(3) . .
C4A C5A C1A 108.0 . .
C4A C5A C18A 125.8(4) . .
C1A C5A C18A 126.0(4) . .
C4A C5A Si1 74.23(17) . .
C1A C5A Si1 73.07(17) . .
C18A C5A Si1 122.7(3) . .
C7 C6A C8 114.9(4) . .
C7 C6A C1A 115.9(4) . .
C8 C6A C1A 111.6(4) . .
C7 C6A H6AA 104.3 . .
C8 C6A H6AA 104.3 . .
C1A C6A H6AA 104.3 . .
C10 C9A C2A 116.8(4) . .
C10 C9A C11 115.0(4) . .
C2A C9A C11 111.7(4) . .
C10 C9A H9AA 103.8 . .
C2A C9A H9AA 103.8 . .
C11 C9A H9AA 103.8 . .
C13 C12A C3A 115.6(4) . .
C13 C12A C14 114.1(4) . .
C3A C12A C14 112.2(4) . .
C13 C12A H12A 104.5 . .
C3A C12A H12A 104.5 . .
C14 C12A H12A 104.5 . .
C16 C15A C4A 116.1(4) . .
C16 C15A C17 113.8(4) . .
C4A C15A C17 111.8(4) . .
C16 C15A H15A 104.5 . .
C4A C15A H15A 104.5 . .
C17 C15A H15A 104.5 . .
C19 C18A C20 114.1(4) . .
C19 C18A C5A 115.9(4) . .
C20 C18A C5A 112.8(4) . .
C19 C18A H18A 104.1 . .
C20 C18A H18A 104.1 . .
C5A C18A H18A 104.1 . .
C5B C1B C2B 108.0 . .
C5B C1B C6B 124.7(7) . .
C2B C1B C6B 127.1(7) . .
C5B C1B Si1 73.2(3) . .
C2B C1B Si1 73.8(3) . .
C6B C1B Si1 122.8(5) . .
C3B C2B C1B 108.0 . .
C3B C2B C9B 126.1(7) . .
C1B C2B C9B 125.7(7) . .
C3B C2B Si1 73.5(3) . .
C1B C2B Si1 73.3(3) . .
C9B C2B Si1 123.2(5) . .
C2B C3B C4B 108.0 . .
C2B C3B C12B 125.8(7) . .
C4B C3B C12B 126.1(7) . .
C2B C3B Si1 73.6(3) . .
C4B C3B Si1 73.2(3) . .
C12B C3B Si1 122.3(5) . .
C5B C4B C3B 108.0 . .
C5B C4B C15B 126.4(7) . .
C3B C4B C15B 125.4(7) . .
C5B C4B Si1 73.4(3) . .
C3B C4B Si1 73.8(3) . .
C15B C4B Si1 122.4(5) . .
C1B C5B C4B 108.0 . .
C1B C5B C18B 126.3(7) . .
C4B C5B C18B 125.6(7) . .
C1B C5B Si1 73.7(3) . .
C4B C5B Si1 73.6(3) . .
C18B C5B Si1 121.7(5) . .
C8 C6B C7 116.7(6) . .
C8 C6B C1B 114.6(6) . .
C7 C6B C1B 115.5(6) . .
C8 C6B H6BA 102.3 . .
C7 C6B H6BA 102.3 . .
C1B C6B H6BA 102.3 . .
C10 C9B C2B 117.5(6) . .
C10 C9B C11 114.1(5) . .
C2B C9B C11 112.9(6) . .
C10 C9B H9BA 103.3 . .
C2B C9B H9BA 103.3 . .
C11 C9B H9BA 103.3 . .
C13 C12B C14 115.1(6) . .
C13 C12B C3B 115.8(6) . .
C14 C12B C3B 112.9(6) . .
C13 C12B H12B 103.7 . .
C14 C12B H12B 103.7 . .
C3B C12B H12B 103.7 . .
C16 C15B C4B 117.6(6) . .
C16 C15B C17 116.4(5) . .
C4B C15B C17 110.9(6) . .
C16 C15B H15B 103.1 . .
C4B C15B H15B 103.1 . .
C17 C15B H15B 103.1 . .
C19 C18B C20 117.4(6) . .
C19 C18B C5B 116.5(6) . .
C20 C18B C5B 111.4(6) . .
C19 C18B H18B 103.0 . .
C20 C18B H18B 103.0 . .
C5B C18B H18B 103.0 . .
C6A C7 C6B 31.3(3) . .
C6A C7 H7A 109.5 . .
C6B C7 H7A 121.8 . .
C6A C7 H7B 109.5 . .
C6B C7 H7B 122.2 . .
H7A C7 H7B 109.5 . .
C6A C7 H7C 109.5 . .
C6B C7 H7C 78.1 . .
H7A C7 H7C 109.5 . .
H7B C7 H7C 109.5 . .
C6A C7 H7D 115.5 . .
C6B C7 H7D 109.5 . .
H7A C7 H7D 128.7 . .
H7B C7 H7D 32.4 . .
H7C C7 H7D 77.8 . .
C6A C7 H7E 128.2 . .
C6B C7 H7E 109.5 . .
H7A C7 H7E 53.1 . .
H7B C7 H7E 122.3 . .
H7C C7 H7E 56.4 . .
H7D C7 H7E 109.5 . .
C6A C7 H7F 78.8 . .
C6B C7 H7F 109.5 . .
H7A C7 H7F 56.5 . .
H7B C7 H7F 77.0 . .
H7C C7 H7F 165.9 . .
H7D C7 H7F 109.5 . .
H7E C7 H7F 109.5 . .
C6B C8 C6A 31.0(3) . .
C6B C8 H8A 116.6 . .
C6A C8 H8A 109.5 . .
C6B C8 H8B 127.0 . .
C6A C8 H8B 109.5 . .
H8A C8 H8B 109.5 . .
C6B C8 H8C 78.9 . .
C6A C8 H8C 109.5 . .
H8A C8 H8C 109.5 . .
H8B C8 H8C 109.5 . .
C6B C8 H8D 109.5 . .
C6A C8 H8D 120.1 . .
H8A C8 H8D 130.0 . .
H8B C8 H8D 48.9 . .
H8C C8 H8D 60.9 . .
C6B C8 H8E 109.5 . .
C6A C8 H8E 123.7 . .
H8A C8 H8E 37.2 . .
H8B C8 H8E 123.1 . .
H8C C8 H8E 72.3 . .
H8D C8 H8E 109.5 . .
C6B C8 H8F 109.5 . .
C6A C8 H8F 78.5 . .
H8A C8 H8F 73.0 . .
H8B C8 H8F 60.6 . .
H8C C8 H8F 169.5 . .
H8D C8 H8F 109.5 . .
H8E C8 H8F 109.5 . .
C9A C10 C9B 32.3(3) . .
C9A C10 H10A 109.5 . .
C9B C10 H10A 120.5 . .
C9A C10 H10B 109.5 . .
C9B C10 H10B 124.0 . .
H10A C10 H10B 109.5 . .
C9A C10 H10C 109.5 . .
C9B C10 H10C 77.2 . .
H10A C10 H10C 109.5 . .
H10B C10 H10C 109.5 . .
C9A C10 H10D 120.6 . .
C9B C10 H10D 109.5 . .
H10A C10 H10D 36.7 . .
H10B C10 H10D 125.9 . .
H10C C10 H10D 72.9 . .
C9A C10 H10E 77.2 . .
C9B C10 H10E 109.5 . .
H10A C10 H10E 72.9 . .
H10B C10 H10E 61.9 . .
H10C C10 H10E 171.0 . .
H10D C10 H10E 109.5 . .
C9A C10 H10F 123.9 . .
C9B C10 H10F 109.5 . .
H10A C10 H10F 126.0 . .
H10B C10 H10F 47.6 . .
H10C C10 H10F 61.9 . .
H10D C10 H10F 109.5 . .
H10E C10 H10F 109.5 . .
C9B C11 C9A 31.4(3) . .
C9B C11 H11A 116.4 . .
C9A C11 H11A 109.5 . .
C9B C11 H11B 127.4 . .
C9A C11 H11B 109.5 . .
H11A C11 H11B 109.5 . .
C9B C11 H11C 78.6 . .
C9A C11 H11C 109.5 . .
H11A C11 H11C 109.5 . .
H11B C11 H11C 109.5 . .
C9B C11 H11D 109.5 . .
C9A C11 H11D 114.5 . .
H11A C11 H11D 20.4 . .
H11B C11 H11D 122.2 . .
H11C C11 H11D 89.4 . .
C9B C11 H11E 109.5 . .
C9A C11 H11E 79.0 . .
H11A C11 H11E 89.1 . .
H11B C11 H11E 45.9 . .
H11C C11 H11E 154.4 . .
H11D C11 H11E 109.5 . .
C9B C11 H11F 109.5 . .
C9A C11 H11F 129.1 . .
H11A C11 H11F 120.5 . .
H11B C11 H11F 63.6 . .
H11C C11 H11F 46.1 . .
H11D C11 H11F 109.5 . .
H11E C11 H11F 109.5 . .
C12B C13 C12A 33.4(3) . .
C12B C13 H13A 122.0 . .
C12A C13 H13A 109.5 . .
C12B C13 H13B 123.1 . .
C12A C13 H13B 109.5 . .
H13A C13 H13B 109.5 . .
C12B C13 H13C 76.1 . .
C12A C13 H13C 109.5 . .
H13A C13 H13C 109.5 . .
H13B C13 H13C 109.5 . .
C12B C13 H13D 109.5 . .
C12A C13 H13D 116.6 . .
H13A C13 H13D 128.3 . .
H13B C13 H13D 33.5 . .
H13C C13 H13D 76.5 . .
C12B C13 H13E 109.5 . .
C12A C13 H13E 128.2 . .
H13A C13 H13E 50.1 . .
H13B C13 H13E 122.0 . .
H13C C13 H13E 59.5 . .
H13D C13 H13E 109.5 . .
C12B C13 H13F 109.5 . .
C12A C13 H13F 76.6 . .
H13A C13 H13F 59.5 . .
H13B C13 H13F 76.0 . .
H13C C13 H13F 169.0 . .
H13D C13 H13F 109.5 . .
H13E C13 H13F 109.5 . .
C12B C14 C12A 32.8(3) . .
C12B C14 H14A 116.3 . .
C12A C14 H14A 109.5 . .
C12B C14 H14B 128.2 . .
C12A C14 H14B 109.5 . .
H14A C14 H14B 109.5 . .
C12B C14 H14C 77.3 . .
C12A C14 H14C 109.5 . .
H14A C14 H14C 109.5 . .
H14B C14 H14C 109.5 . .
C12B C14 H14D 109.5 . .
C12A C14 H14D 115.7 . .
H14A C14 H14D 21.5 . .
H14B C14 H14D 121.8 . .
H14C C14 H14D 88.2 . .
C12B C14 H14E 109.5 . .
C12A C14 H14E 77.4 . .
H14A C14 H14E 88.2 . .
H14B C14 H14E 48.2 . .
H14C C14 H14E 156.5 . .
H14D C14 H14E 109.5 . .
C12B C14 H14F 109.5 . .
C12A C14 H14F 128.7 . .
H14A C14 H14F 121.3 . .
H14B C14 H14F 61.4 . .
H14C C14 H14F 48.2 . .
H14D C14 H14F 109.5 . .
H14E C14 H14F 109.5 . .
C15B C16 C15A 33.3(3) . .
C15B C16 H16A 121.8 . .
C15A C16 H16A 109.5 . .
C15B C16 H16B 123.2 . .
C15A C16 H16B 109.5 . .
H16A C16 H16B 109.5 . .
C15B C16 H16C 76.2 . .
C15A C16 H16C 109.5 . .
H16A C16 H16C 109.5 . .
H16B C16 H16C 109.5 . .
C15B C16 H16D 109.5 . .
C15A C16 H16D 120.5 . .
H16A C16 H16D 37.4 . .
H16B C16 H16D 126.4 . .
H16C C16 H16D 72.2 . .
C15B C16 H16E 109.5 . .
C15A C16 H16E 76.3 . .
H16A C16 H16E 72.1 . .
H16B C16 H16E 63.5 . .
H16C C16 H16E 172.5 . .
H16D C16 H16E 109.5 . .
C15B C16 H16F 109.5 . .
C15A C16 H16F 124.5 . .
H16A C16 H16F 125.1 . .
H16B C16 H16F 46.0 . .
H16C C16 H16F 63.5 . .
H16D C16 H16F 109.5 . .
H16E C16 H16F 109.5 . .
C15A C17 C15B 32.0(3) . .
C15A C17 H17A 109.5 . .
C15B C17 H17A 114.9 . .
C15A C17 H17B 109.5 . .
C15B C17 H17B 129.0 . .
H17A C17 H17B 109.5 . .
C15A C17 H17C 109.5 . .
C15B C17 H17C 78.3 . .
H17A C17 H17C 109.5 . .
H17B C17 H17C 109.5 . .
C15A C17 H17D 115.7 . .
C15B C17 H17D 109.5 . .
H17A C17 H17D 19.6 . .
H17B C17 H17D 120.5 . .
H17C C17 H17D 90.1 . .
C15A C17 H17E 78.1 . .
C15B C17 H17E 109.5 . .
H17A C17 H17E 90.2 . .
H17B C17 H17E 45.9 . .
H17C C17 H17E 153.9 . .
H17D C17 H17E 109.5 . .
C15A C17 H17F 128.3 . .
C15B C17 H17F 109.5 . .
H17A C17 H17F 121.2 . .
H17B C17 H17F 63.8 . .
H17C C17 H17F 45.8 . .
H17D C17 H17F 109.5 . .
H17E C17 H17F 109.5 . .
C18B C19 C18A 32.0(3) . .
C18B C19 H19A 121.9 . .
C18A C19 H19A 109.5 . .
C18B C19 H19B 122.5 . .
C18A C19 H19B 109.5 . .
H19A C19 H19B 109.5 . .
C18B C19 H19C 77.4 . .
C18A C19 H19C 109.5 . .
H19A C19 H19C 109.5 . .
H19B C19 H19C 109.5 . .
C18B C19 H19D 109.5 . .
C18A C19 H19D 116.8 . .
H19A C19 H19D 128.4 . .
H19B C19 H19D 34.2 . .
H19C C19 H19D 75.8 . .
C18B C19 H19E 109.5 . .
C18A C19 H19E 127.3 . .
H19A C19 H19E 50.6 . .
H19B C19 H19E 123.0 . .
H19C C19 H19E 58.9 . .
H19D C19 H19E 109.5 . .
C18B C19 H19F 109.5 . .
C18A C19 H19F 77.9 . .
H19A C19 H19F 59.0 . .
H19B C19 H19F 75.2 . .
H19C C19 H19F 168.3 . .
H19D C19 H19F 109.5 . .
H19E C19 H19F 109.5 . .
C18B C20 C18A 31.7(3) . .
C18B C20 H20A 122.3 . .
C18A C20 H20A 109.5 . .
C18B C20 H20B 77.8 . .
C18A C20 H20B 109.5 . .
H20A C20 H20B 109.5 . .
C18B C20 H20C 121.9 . .
C18A C20 H20C 109.5 . .
H20A C20 H20C 109.5 . .
H20B C20 H20C 109.5 . .
C18B C20 H20D 109.5 . .
C18A C20 H20D 116.0 . .
H20A C20 H20D 128.2 . .
H20B C20 H20D 77.8 . .
H20C C20 H20D 32.3 . .
C18B C20 H20E 109.5 . .
C18A C20 H20E 78.4 . .
H20A C20 H20E 56.8 . .
H20B C20 H20E 166.2 . .
H20C C20 H20E 77.1 . .
H20D C20 H20E 109.5 . .
C18B C20 H20F 109.5 . .
C18A C20 H20F 127.9 . .
H20A C20 H20F 52.8 . .
H20B C20 H20F 56.7 . .
H20C C20 H20F 122.6 . .
H20D C20 H20F 109.5 . .
H20E C20 H20F 109.5 . .
C22 C21 C25 108.6(3) . .
C22 C21 C26 126.0(3) . .
C25 C21 C26 125.4(3) . .
C22 C21 Si1 73.57(17) . .
C25 C21 Si1 73.63(17) . .
C26 C21 Si1 121.8(2) . .
C21 C22 C23 107.7(3) . .
C21 C22 C27 127.4(3) . .
C23 C22 C27 124.8(3) . .
C21 C22 Si1 73.37(18) . .
C23 C22 Si1 73.41(17) . .
C27 C22 Si1 121.9(2) . .
C24 C23 C22 107.7(3) . .
C24 C23 C28 125.7(3) . .
C22 C23 C28 126.3(3) . .
C24 C23 Si1 74.01(17) . .
C22 C23 Si1 73.25(18) . .
C28 C23 Si1 124.0(2) . .
C25 C24 C23 108.3(3) . .
C25 C24 C29 126.2(3) . .
C23 C24 C29 125.5(3) . .
C25 C24 Si1 72.97(17) . .
C23 C24 Si1 72.88(17) . .
C29 C24 Si1 122.7(2) . .
C24 C25 C21 107.8(3) . .
C24 C25 C30 126.9(3) . .
C21 C25 C30 125.1(3) . .
C24 C25 Si1 74.09(17) . .
C21 C25 Si1 73.26(17) . .
C30 C25 Si1 122.6(2) . .
C21 C26 H26A 109.5 . .
C21 C26 H26B 109.5 . .
H26A C26 H26B 109.5 . .
C21 C26 H26C 109.5 . .
H26A C26 H26C 109.5 . .
H26B C26 H26C 109.5 . .
C22 C27 H27A 109.5 . .
C22 C27 H27B 109.5 . .
H27A C27 H27B 109.5 . .
C22 C27 H27C 109.5 . .
H27A C27 H27C 109.5 . .
H27B C27 H27C 109.5 . .
C23 C28 H28A 109.5 . .
C23 C28 H28B 109.5 . .
H28A C28 H28B 109.5 . .
C23 C28 H28C 109.5 . .
H28A C28 H28C 109.5 . .
H28B C28 H28C 109.5 . .
C24 C29 H29A 109.5 . .
C24 C29 H29B 109.5 . .
H29A C29 H29B 109.5 . .
C24 C29 H29C 109.5 . .
H29A C29 H29C 109.5 . .
H29B C29 H29C 109.5 . .
C25 C30 H30A 109.5 . .
C25 C30 H30B 109.5 . .
H30A C30 H30B 109.5 . .
C25 C30 H30C 109.5 . .
H30A C30 H30C 109.5 . .
H30B C30 H30C 109.5 . .
C32A C31A H31A 109.5 . .
C32A C31A H31B 109.5 . .
H31A C31A H31B 109.5 . .
C32A C31A H31C 109.5 . .
H31A C31A H31C 109.5 . .
H31B C31A H31C 109.5 . .
C31A C32A C33A 117.6(5) . .
C31A C32A H32A 107.9 . .
C33A C32A H32A 107.9 . .
C31A C32A H32B 107.9 . .
C33A C32A H32B 107.9 . .
H32A C32A H32B 107.2 . .
C33B C32B H32C 107.2 . .
C33B C32B H32D 107.2 . .
H32C C32B H32D 106.8 . .
C33A C33A C32A 116.7(7) 2_566 .
C33A C33A H33A 108.1 2_566 .
C32A C33A H33A 108.1 . .
C33A C33A H33B 108.1 2_566 .
C32A C33A H33B 108.1 . .
H33A C33A H33B 107.3 . .
C32B C33B C33B 108.8(18) . 2_566
C32B C33B H33C 109.9 . .
C33B C33B H33C 109.9 2_566 .
C32B C33B H33D 109.9 . .
C33B C33B H33D 109.9 2_566 .
H33C C33B H33D 108.3 . .

loop_
_geom_bond_atom_site_label_1
_geom_bond_atom_site_label_2
_geom_bond_distance
_geom_bond_site_symmetry_2
Si1 C21 2.476(3) .
Si1 C22 2.479(3) .
Si1 C1A 2.479(5) .
Si1 C23 2.481(3) .
Si1 C25 2.481(3) .
Si1 C5A 2.487(4) .
Si1 C2A 2.494(5) .
Si1 C24 2.496(3) .
Si1 C5B 2.496(8) .
Si1 C4B 2.499(7) .
Si1 C1B 2.502(8) .
Si1 C4A 2.507(4) .
C1A C5A 1.4200 .
C1A C2A 1.4200 .
C1A C6A 1.534(5) .
C2A C3A 1.4200 .
C2A C9A 1.530(5) .
C3A C4A 1.4200 .
C3A C12A 1.524(5) .
C4A C5A 1.4200 .
C4A C15A 1.528(5) .
C5A C18A 1.520(5) .
C6A C7 1.486(6) .
C6A C8 1.532(6) .
C6A H6AA 1.0000 .
C9A C10 1.474(6) .
C9A C11 1.532(6) .
C9A H9AA 1.0000 .
C12A C13 1.498(6) .
C12A C14 1.532(6) .
C12A H12A 1.0000 .
C15A C16 1.504(6) .
C15A C17 1.532(5) .
C15A H15A 1.0000 .
C18A C19 1.510(6) .
C18A C20 1.517(6) .
C18A H18A 1.0000 .
C1B C5B 1.4200 .
C1B C2B 1.4200 .
C1B C6B 1.522(9) .
C2B C3B 1.4200 .
C2B C9B 1.517(9) .
C3B C4B 1.4200 .
C3B C12B 1.532(9) .
C4B C5B 1.4200 .
C4B C15B 1.537(8) .
C5B C18B 1.537(9) .
C6B C8 1.483(8) .
C6B C7 1.506(8) .
C6B H6BA 1.0000 .
C9B C10 1.497(8) .
C9B C11 1.526(8) .
C9B H9BA 1.0000 .
C12B C13 1.496(8) .
C12B C14 1.516(9) .
C12B H12B 1.0000 .
C15B C16 1.452(8) .
C15B C17 1.540(8) .
C15B H15B 1.0000 .
C18B C19 1.471(9) .
C18B C20 1.503(8) .
C18B H18B 1.0000 .
C7 H7A 0.9800 .
C7 H7B 0.9800 .
C7 H7C 0.9800 .
C7 H7D 0.9800 .
C7 H7E 0.9800 .
C7 H7F 0.9800 .
C8 H8A 0.9800 .
C8 H8B 0.9800 .
C8 H8C 0.9800 .
C8 H8D 0.9800 .
C8 H8E 0.9800 .
C8 H8F 0.9800 .
C10 H10A 0.9800 .
C10 H10B 0.9800 .
C10 H10C 0.9800 .
C10 H10D 0.9800 .
C10 H10E 0.9800 .
C10 H10F 0.9800 .
C11 H11A 0.9800 .
C11 H11B 0.9800 .
C11 H11C 0.9800 .
C11 H11D 0.9800 .
C11 H11E 0.9800 .
C11 H11F 0.9800 .
C13 H13A 0.9800 .
C13 H13B 0.9800 .
C13 H13C 0.9800 .
C13 H13D 0.9800 .
C13 H13E 0.9800 .
C13 H13F 0.9800 .
C14 H14A 0.9800 .
C14 H14B 0.9800 .
C14 H14C 0.9800 .
C14 H14D 0.9800 .
C14 H14E 0.9800 .
C14 H14F 0.9800 .
C16 H16A 0.9800 .
C16 H16B 0.9800 .
C16 H16C 0.9800 .
C16 H16D 0.9800 .
C16 H16E 0.9800 .
C16 H16F 0.9800 .
C17 H17A 0.9800 .
C17 H17B 0.9800 .
C17 H17C 0.9800 .
C17 H17D 0.9800 .
C17 H17E 0.9800 .
C17 H17F 0.9800 .
C19 H19A 0.9800 .
C19 H19B 0.9800 .
C19 H19C 0.9800 .
C19 H19D 0.9800 .
C19 H19E 0.9800 .
C19 H19F 0.9800 .
C20 H20A 0.9800 .
C20 H20B 0.9800 .
C20 H20C 0.9800 .
C20 H20D 0.9800 .
C20 H20E 0.9800 .
C20 H20F 0.9800 .
C21 C22 1.410(4) .
C21 C25 1.412(5) .
C21 C26 1.516(5) .
C22 C23 1.423(5) .
C22 C27 1.506(5) .
C23 C24 1.418(4) .
C23 C28 1.502(4) .
C24 C25 1.411(4) .
C24 C29 1.510(5) .
C25 C30 1.501(4) .
C26 H26A 0.9800 .
C26 H26B 0.9800 .
C26 H26C 0.9800 .
C27 H27A 0.9800 .
C27 H27B 0.9800 .
C27 H27C 0.9800 .
C28 H28A 0.9800 .
C28 H28B 0.9800 .
C28 H28C 0.9800 .
C29 H29A 0.9800 .
C29 H29B 0.9800 .
C29 H29C 0.9800 .
C30 H30A 0.9800 .
C30 H30B 0.9800 .
C30 H30C 0.9800 .
C31A C32A 1.484(7) .
C31A H31A 0.9800 .
C31A H31B 0.9800 .
C31A H31C 0.9800 .
C32A C33A 1.502(7) .
C32A H32A 0.9900 .
C32A H32B 0.9900 .
C32B C33B 1.508(14) .
C32B H32C 0.9900 .
C32B H32D 0.9900 .
C33A C33A 1.483(10) 2_566
C33A H33A 0.9900 .
C33A H33B 0.9900 .
C33B C33B 1.54(3) 2_566
C33B H33C 0.9900 .
C33B H33D 0.9900 .
